data_7011287
loop_
_publ_author_name
'Lorenzo Tei'
'Alexander J. Blake'
'Paul A. Cooke'
'Claudia Caltagirone'
'Francesco Demartin'
'Vito Lippolis'
'Francesca Morale'
'Claire Wilson'
'Martin Schr\"oder'

_publ_section_title
;
 Nitrile functionalised pendant-arm derivatives of aza- and mixed donor
 macrocyclic ligands as new building blocks for inorganic crystal
 engineering
;
_journal_issue 8
_journal_name_full 'J. Chem. Soc., Dalton Trans.'
_journal_page_first 1662
_journal_page_last 1670
_journal_paper_doi 10.1039/b110134j
_journal_year 2002
_chemical_formula_sum 'C22 H40 Ag2 B2 F8 N4 O2 S4'
_chemical_formula_weight 910.18
_space_group_crystal_system monoclinic
_space_group_IT_number 14
_space_group_name_Hall '-P 2yn'
_space_group_name_H-M_alt 'P 1 21/n 1'
_atom_sites_solution_hydrogens geom
_atom_sites_solution_primary direct
_atom_sites_solution_secondary difmap
_audit_creation_method SHELXL
_cell_angle_alpha 90.00
_cell_angle_beta 105.480(10)
_cell_angle_gamma 90.00
_cell_formula_units_Z 2
_cell_length_a 6.9410(10)
_cell_length_b 21.102(2)
_cell_length_c 11.5340(10)
_cell_measurement_reflns_used 1024
_cell_measurement_temperature 293(2)
_cell_measurement_theta_max 30.0
_cell_measurement_theta_min 3.0
_cell_volume 1628.1(3)
_computing_structure_refinement 'SHELXL-93 (Sheldrick, 1993)'
_diffrn_ambient_temperature 293(2)
_diffrn_measurement_device 'SMART CCD'
_diffrn_measurement_method omega
_diffrn_radiation_monochromator graphite
_diffrn_radiation_source 'fine-focus sealed tube'
_diffrn_radiation_type MoK\a
_diffrn_radiation_wavelength 0.71073
_diffrn_reflns_av_R_equivalents 0.0380
_diffrn_reflns_av_sigmaI/netI 0.7043
_diffrn_reflns_limit_h_max 9
_diffrn_reflns_limit_h_min 0
_diffrn_reflns_limit_k_max 29
_diffrn_reflns_limit_k_min 0
_diffrn_reflns_limit_l_max 15
_diffrn_reflns_limit_l_min -16
_diffrn_reflns_number 18557
_diffrn_reflns_theta_max 29.98
_diffrn_reflns_theta_min 1.93
_exptl_absorpt_coefficient_mu 1.535
_exptl_absorpt_correction_T_max 1.00
_exptl_absorpt_correction_T_min 0.73
_exptl_absorpt_correction_type 'empirical "SADABS"'
_exptl_crystal_colour colourless
_exptl_crystal_density_diffrn 1.857
_exptl_crystal_description prismatic
_exptl_crystal_F_000 912
_exptl_crystal_size_max 0.20
_exptl_crystal_size_mid 0.15
_exptl_crystal_size_min 0.08
_refine_diff_density_max 1.193
_refine_diff_density_min -0.831
_refine_diff_density_rms 0.110
_refine_ls_extinction_method none
_refine_ls_goodness_of_fit_all 0.828
_refine_ls_goodness_of_fit_obs 1.158
_refine_ls_hydrogen_treatment 'riding model'
_refine_ls_matrix_type full
_refine_ls_number_parameters 219
_refine_ls_number_reflns 4423
_refine_ls_number_restraints 4
_refine_ls_restrained_S_all 0.852
_refine_ls_restrained_S_obs 1.193
_refine_ls_R_factor_all 0.0827
_refine_ls_R_factor_obs 0.0482
_refine_ls_shift/esd_max 1.040
_refine_ls_shift/esd_mean 0.040
_refine_ls_structure_factor_coef Fsqd
_refine_ls_weighting_details 'w=1/[\s^2^(Fo^2^)+(0.0405P)^2^+0.0000P] where P=(Fo^2^+2Fc^2^)/3'
_refine_ls_weighting_scheme calc
_refine_ls_wR_factor_all 0.1118
_refine_ls_wR_factor_obs 0.1089
_reflns_number_observed 2245
_reflns_number_total 4423
_reflns_observed_criterion >2sigma(I)
_cod_data_source_file b110134j.txt
_cod_data_source_block da173
_cod_depositor_comments
;
 Updating space group information.

 Antanas Vaitkus,
 2018-08-09

The following automatic conversions were performed:

'_refine_ls_weighting_scheme' value 'calc
w=1/[\s^2^(Fo^2^)+(0.0405P)^2^+0.0000P] where P=(Fo^2^+2Fc^2^)/3' was
changed to 'calc'. New tag '_refine_ls_weighting_details' was
created. The value of the new tag was set to
'w=1/[\s^2^(Fo^2^)+(0.0405P)^2^+0.0000P] where P=(Fo^2^+2Fc^2^)/3'.

Automatic conversion script
Id: cif_fix_values 3143 2015-03-26 13:38:13Z robertas 
;
_cod_original_sg_symbol_H-M P21/n
_cod_database_code 7011287

loop_
_space_group_symop_id
_space_group_symop_operation_xyz
1 'x, y, z'
2 'x+1/2, -y+1/2, z+1/2'
3 '-x, -y, -z'
4 '-x-1/2, y-1/2, -z-1/2'

loop_
_atom_site_aniso_label
_atom_site_aniso_U_11
_atom_site_aniso_U_22
_atom_site_aniso_U_33
_atom_site_aniso_U_23
_atom_site_aniso_U_13
_atom_site_aniso_U_12
Ag1 0.0441(2) 0.0486(2) 0.0461(2) 0.0136(2) 0.0199(2) 0.0132(2)
S10 0.0496(9) 0.0504(9) 0.0604(9) 0.0092(7) 0.0093(7) -0.0077(7)
S4 0.0652(10) 0.0705(10) 0.0498(9) -0.0115(8) 0.0161(8) 0.0146(8)
F1 0.109(4) 0.182(5) 0.098(3) 0.015(4) 0.058(3) 0.044(4)
F2 0.246(8) 0.112(4) 0.252(8) -0.074(5) 0.179(7) -0.092(5)
F3 0.110(4) 0.169(5) 0.103(4) -0.025(4) -0.019(3) -0.042(4)
F4 0.197(6) 0.257(8) 0.073(3) 0.009(4) 0.024(4) 0.156(6)
O7 0.162(7) 0.130(6) 0.095(4) 0.024(4) 0.042(4) -0.011(5)
N1 0.037(2) 0.036(2) 0.037(2) 0.010(2) 0.017(2) 0.007(2)
N4A 0.049(3) 0.043(3) 0.042(2) 0.011(2) 0.017(2) 0.009(2)
C9 0.101(6) 0.043(4) 0.070(4) 0.018(3) 0.030(4) -0.012(4)
C8 0.293(15) 0.046(5) 0.093(6) 0.009(5) 0.076(8) -0.023(7)
C6 0.062(5) 0.102(7) 0.255(13) 0.123(8) -0.016(8) -0.013(6)
C5 0.103(6) 0.100(6) 0.037(3) 0.019(3) 0.027(4) 0.035(5)
C3 0.048(4) 0.101(6) 0.057(4) 0.001(4) 0.014(3) 0.014(3)
C2 0.031(3) 0.080(5) 0.047(3) 0.017(3) 0.016(2) 0.008(3)
C12 0.057(4) 0.041(3) 0.051(3) 0.012(3) 0.032(3) 0.013(3)
C11 0.081(4) 0.030(3) 0.054(4) 0.003(3) 0.028(3) 0.002(3)
C1A 0.041(3) 0.032(3) 0.037(3) 0.002(2) 0.012(2) 0.006(2)
C2A 0.046(3) 0.034(3) 0.043(3) 0.012(2) 0.020(2) 0.008(2)
C3A 0.032(3) 0.040(3) 0.039(3) -0.001(2) 0.014(2) 0.003(2)
B1 0.049(4) 0.063(5) 0.058(4) -0.004(4) 0.012(4) -0.002(4)

loop_
_atom_site_label
_atom_site_type_symbol
_atom_site_fract_x
_atom_site_fract_y
_atom_site_fract_z
_atom_site_U_iso_or_equiv
_atom_site_thermal_displace_type
_atom_site_occupancy
_atom_site_calc_flag
_atom_site_refinement_flags
_atom_site_disorder_group
Ag1 Ag 1.09186(6) 1.07503(2) -0.27939(4) 0.04478(14) Uani 1 d . .
S10 S 1.2063(2) 1.18560(7) -0.18695(14) 0.0545(4) Uani 1 d . .
S4 S 0.8152(3) 1.04736(8) -0.46447(14) 0.0617(4) Uani 1 d . .
F1 F 0.6725(7) 0.8815(3) -0.1118(4) 0.124(2) Uani 1 d . .
F2 F 0.8289(12) 0.9243(3) -0.2307(7) 0.182(3) Uani 1 d . .
F3 F 0.6222(8) 0.8514(3) -0.3016(4) 0.136(2) Uani 1 d . .
F4 F 0.8982(10) 0.8284(4) -0.1745(4) 0.178(3) Uani 1 d . .
O7 O 1.1451(10) 1.1577(3) -0.4568(5) 0.127(2) Uani 1 d D .
N1 N 0.7971(6) 1.1036(2) -0.2030(3) 0.0355(9) Uani 1 d . .
N4A N 0.7341(6) 1.0015(2) 0.1575(4) 0.0438(11) Uani 1 d . .
C9 C 1.1507(12) 1.2412(3) -0.3109(6) 0.070(2) Uani 1 d D .
H9A H 1.0074(12) 1.2483(3) -0.3363(6) 0.178(47) Uiso 1 calc R .
H9B H 1.2143(12) 1.2814(3) -0.2832(6) 0.087(22) Uiso 1 calc R .
C8 C 1.2186(18) 1.2194(3) -0.4164(8) 0.139(4) Uani 1 d D .
H8A H 1.1735(18) 1.2494(3) -0.4817(8) 0.233(60) Uiso 1 calc R .
H8B H 1.3636(18) 1.2188(3) -0.3947(8) 2.000(954) Uiso 1 calc R .
C6 C 0.9498(12) 1.1639(4) -0.5327(10) 0.151(5) Uani 1 d D .
H6A H 0.9522(12) 1.1918(4) -0.5990(10) 0.086(22) Uiso 1 calc R .
H6B H 0.8648(12) 1.1831(4) -0.4879(10) 0.101(32) Uiso 1 calc R .
C5 C 0.8624(12) 1.1005(3) -0.5821(5) 0.078(2) Uani 1 d D .
H5A H 0.9538(12) 1.0797(3) -0.6205(5) 0.292(81) Uiso 1 calc R .
H5B H 0.7376(12) 1.1076(3) -0.6430(5) 0.137(33) Uiso 1 calc R .
C3 C 0.6182(10) 1.0909(4) -0.4230(6) 0.069(2) Uani 1 d . .
H3A H 0.6340(10) 1.1357(4) -0.4363(6) 0.187(49) Uiso 1 calc R .
H3B H 0.4899(10) 1.0777(4) -0.4745(6) 0.161(41) Uiso 1 calc R .
C2 C 0.6193(7) 1.0806(3) -0.2937(4) 0.0514(15) Uani 1 d . .
H2A H 0.5025(7) 1.1013(3) -0.2799(4) 0.046(14) Uiso 1 calc R .
H2B H 0.6058(7) 1.0355(3) -0.2812(4) 0.084(23) Uiso 1 calc R .
C12 C 0.8001(8) 1.1723(2) -0.1918(5) 0.0464(14) Uani 1 d . .
H12A H 0.6988(8) 1.1848(2) -0.1524(5) 0.053(15) Uiso 1 calc R .
H12B H 0.7639(8) 1.1906(2) -0.2719(5) 0.044(14) Uiso 1 calc R .
C11 C 0.9978(9) 1.2000(2) -0.1226(5) 0.0531(15) Uani 1 d . .
H11A H 1.0316(9) 1.1827(2) -0.0417(5) 0.066(18) Uiso 1 calc R .
H11B H 0.9818(9) 1.2454(2) -0.1161(5) 0.041(14) Uiso 1 calc R .
C1A C 0.8314(7) 1.0700(2) -0.0882(4) 0.0365(11) Uani 1 d . .
H1AA H 0.9666(7) 1.0789(2) -0.0409(4) 0.026(11) Uiso 1 calc R .
H1AB H 0.8231(7) 1.0248(2) -0.1046(4) 0.062(17) Uiso 1 calc R .
C2A C 0.6871(8) 1.0860(2) -0.0114(4) 0.0393(12) Uani 1 d . .
H2AA H 0.7165(8) 1.1280(2) 0.0231(4) 0.044(14) Uiso 1 calc R .
H2AB H 0.5505(8) 1.0859(2) -0.0615(4) 0.032(12) Uiso 1 calc R .
C3A C 0.7093(7) 1.0393(2) 0.0847(4) 0.0363(11) Uani 1 d . .
B1 B 0.7516(11) 0.8706(4) -0.2049(7) 0.057(2) Uani 1 d . .

loop_
_atom_type_symbol
_atom_type_description
_atom_type_scat_dispersion_real
_atom_type_scat_dispersion_imag
_atom_type_scat_source
Ag Ag -0.8971 1.1015 'International Tables Vol C Tables 4.2.6.8 and 6.1.1.4'
S S 0.1246 0.1234 'International Tables Vol C Tables 4.2.6.8 and 6.1.1.4'
F F 0.0171 0.0103 'International Tables Vol C Tables 4.2.6.8 and 6.1.1.4'
O O 0.0106 0.0060 'International Tables Vol C Tables 4.2.6.8 and 6.1.1.4'
N N 0.0061 0.0033 'International Tables Vol C Tables 4.2.6.8 and 6.1.1.4'
C C 0.0033 0.0016 'International Tables Vol C Tables 4.2.6.8 and 6.1.1.4'
B B 0.0013 0.0007 'International Tables Vol C Tables 4.2.6.8 and 6.1.1.4'
H H 0.0000 0.0000 'International Tables Vol C Tables 4.2.6.8 and 6.1.1.4'

loop_
_geom_angle_atom_site_label_1
_geom_angle_atom_site_label_2
_geom_angle_atom_site_label_3
_geom_angle
_geom_angle_site_symmetry_1
_geom_angle_site_symmetry_3
_geom_angle_publ_flag
N4A Ag1 N1 107.66(13) 3_775 . ?
N4A Ag1 S4 121.19(12) 3_775 . ?
N1 Ag1 S4 81.11(10) . . ?
N4A Ag1 S10 109.34(12) 3_775 . ?
N1 Ag1 S10 80.12(10) . . ?
S4 Ag1 S10 129.29(5) . . ?
C9 S10 C11 100.9(3) . . ?
C9 S10 Ag1 106.3(2) . . ?
C11 S10 Ag1 97.3(2) . . ?
C3 S4 C5 100.4(3) . . ?
C3 S4 Ag1 96.7(2) . . ?
C5 S4 Ag1 103.6(3) . . ?
C6 O7 C8 108.6(8) . . ?
C12 N1 C1A 114.1(4) . . ?
C12 N1 C2 112.5(4) . . ?
C1A N1 C2 112.7(4) . . ?
C12 N1 Ag1 106.1(3) . . ?
C1A N1 Ag1 104.5(3) . . ?
C2 N1 Ag1 106.2(3) . . ?
C3A N4A Ag1 155.2(4) . 3_775 ?
C8 C9 S10 113.4(5) . . ?
O7 C8 C9 112.6(6) . . ?
O7 C6 C5 111.9(7) . . ?
C6 C5 S4 112.9(5) . . ?
C2 C3 S4 112.6(4) . . ?
N1 C2 C3 116.0(5) . . ?
N1 C12 C11 114.9(4) . . ?
C12 C11 S10 115.5(4) . . ?
N1 C1A C2A 116.1(4) . . ?
C3A C2A C1A 109.5(4) . . ?
N4A C3A C2A 176.5(5) . . ?
F3 B1 F2 107.7(7) . . ?
F3 B1 F4 109.0(7) . . ?
F2 B1 F4 107.9(8) . . ?
F3 B1 F1 113.7(7) . . ?
F2 B1 F1 107.9(7) . . ?
F4 B1 F1 110.5(6) . . ?

loop_
_geom_bond_atom_site_label_1
_geom_bond_atom_site_label_2
_geom_bond_distance
_geom_bond_site_symmetry_2
_geom_bond_publ_flag
Ag1 N4A 2.266(4) 3_775 ?
Ag1 N1 2.508(4) . ?
Ag1 S4 2.529(2) . ?
Ag1 S10 2.600(2) . ?
S10 C9 1.809(6) . ?
S10 C11 1.819(6) . ?
S4 C3 1.814(6) . ?
S4 C5 1.855(7) . ?
F1 B1 1.351(8) . ?
F2 B1 1.321(9) . ?
F3 B1 1.296(8) . ?
F4 B1 1.327(8) . ?
O7 C6 1.410(5) . ?
O7 C8 1.430(5) . ?
N1 C12 1.455(6) . ?
N1 C1A 1.465(6) . ?
N1 C2 1.472(6) . ?
N4A C3A 1.138(6) . ?
N4A Ag1 2.266(4) 3_775 ?
C9 C8 1.490(5) . ?
C6 C5 1.517(5) . ?
C3 C2 1.505(8) . ?
C12 C11 1.508(8) . ?
C1A C2A 1.542(7) . ?
C2A C3A 1.461(7) . ?
